data_7100115
loop_
_publ_author_name
'C. Gorbitz'
'M. Nilsen'
'K. Szeto'
'L.W. Tangen'

_journal_name_full 'Chemical Communications'
_journal_paper_doi 10.1039/b504976h
_journal_year 2005
_chemical_absolute_configuration 'from Flack parameter'
_chemical_formula_sum 'C9 H18 I0.07 N2 O4'
_chemical_formula_weight 226.88
_chemical_name_common 'L-Leucyl-L-serine iodine complex'
_space_group_IT_number 170
_symmetry_cell_setting hexagonal
_symmetry_space_group_name_Hall 'P 65'
_symmetry_space_group_name_H-M 'P 65'
_cell_angle_alpha 90.00
_cell_angle_beta 90.00
_cell_angle_gamma 120.00
_cell_formula_units_Z 6
_cell_length_a 18.1470(3)
_cell_length_b 18.1470(3)
_cell_length_c 6.1536(2)
_cell_measurement_temperature 105(2)
_cell_volume 1754.97(7)
_diffrn_ambient_temperature 105(2)
_exptl_crystal_density_diffrn 1.289
_exptl_crystal_density_meas 1.299
_cod_database_code 7100115

loop_
_symmetry_equiv_pos_as_xyz
'x, y, z'
'-y, x-y, z+2/3'
'-x+y, -x, z+1/3'
'-x, -y, z+1/2'
'y, -x+y, z+1/6'
'x-y, x, z+5/6'

loop_
_atom_site_label
_atom_site_type_symbol
_atom_site_fract_x
_atom_site_fract_y
_atom_site_fract_z
_atom_site_U_iso_or_equiv
_atom_site_adp_type
_atom_site_occupancy
_atom_site_symmetry_multiplicity
_atom_site_calc_flag
_atom_site_refinement_flags
_atom_site_disorder_assembly
_atom_site_disorder_group
O1 O 0.44654(9) 0.36430(8) 0.1827(2) 0.0198(2) Uani 1 1 d . . .
O2 O 0.53011(10) 0.24817(9) -0.2098(2) 0.0216(2) Uani 1 1 d . . .
H5 H 0.511(2) 0.185(2) -0.203(6) 0.038(9) Uiso 1 1 d . . .
O3 O 0.48035(9) 0.12847(8) 0.4193(2) 0.0211(2) Uani 1 1 d . . .
O4 O 0.48403(9) 0.10431(8) 0.0641(2) 0.0207(2) Uani 1 1 d . . .
N1 N 0.45157(9) 0.44800(8) 0.5433(2) 0.0142(2) Uani 1 1 d . . .
H1 H 0.5107(19) 0.4865(18) 0.528(5) 0.021 Uiso 1 1 d . . .
H2 H 0.4283(19) 0.4479(18) 0.436(5) 0.021 Uiso 1 1 d . . .
H3 H 0.4374(19) 0.4547(18) 0.657(5) 0.021 Uiso 1 1 d . . .
N2 N 0.47856(9) 0.27284(9) 0.3570(2) 0.0165(2) Uani 1 1 d . . .
H4 H 0.4801(18) 0.2559(19) 0.480(5) 0.020 Uiso 1 1 d . . .
C1 C 0.44574(10) 0.36371(10) 0.5744(2) 0.0147(2) Uani 1 1 d . . .
H11 H 0.4936 0.3718 0.6707 0.018 Uiso 1 1 calc R . .
C2 C 0.36137(11) 0.30066(11) 0.6852(3) 0.0185(3) Uani 1 1 d . . .
H21 H 0.3605 0.2460 0.7035 0.022 Uiso 1 1 calc R . .
H22 H 0.3614 0.3226 0.8325 0.022 Uiso 1 1 calc R . .
C3 C 0.27829(12) 0.28191(14) 0.5720(4) 0.0297(4) Uani 1 1 d . . .
H31 H 0.2852 0.3364 0.5130 0.036 Uiso 1 1 calc R . .
C4 C 0.20669(15) 0.24655(17) 0.7411(5) 0.0392(6) Uani 1 1 d . . .
H41 H 0.1531 0.2339 0.6710 0.059 Uiso 1 1 calc R . .
H42 H 0.2203 0.2888 0.8561 0.059 Uiso 1 1 calc R . .
H43 H 0.2008 0.1943 0.8043 0.059 Uiso 1 1 calc R . .
C5 C 0.25530(18) 0.2178(2) 0.3823(5) 0.0524(8) Uani 1 1 d . . .
H51 H 0.2997 0.2425 0.2707 0.079 Uiso 1 1 calc R . .
H52 H 0.2006 0.2053 0.3193 0.079 Uiso 1 1 calc R . .
H53 H 0.2511 0.1651 0.4371 0.079 Uiso 1 1 calc R . .
C6 C 0.45831(10) 0.33467(10) 0.3513(3) 0.0153(2) Uani 1 1 d . . .
C7 C 0.47640(10) 0.22669(9) 0.1624(2) 0.0144(2) Uani 1 1 d . . .
H71 H 0.4213 0.2087 0.0861 0.017 Uiso 1 1 calc R . .
C8 C 0.54916(11) 0.28188(10) 0.0050(3) 0.0176(3) Uani 1 1 d . . .
H81 H 0.5585 0.3405 0.0045 0.021 Uiso 1 1 calc R . .
H82 H 0.6022 0.2845 0.0554 0.021 Uiso 1 1 calc R . .
C9 C 0.47935(10) 0.14597(9) 0.2240(3) 0.0146(2) Uani 1 1 d . . .
I1 I 0.0189(7) 0.0121(14) 0.216(15) 0.056(3) Uiso 0.038(3) 1 d P . .
I2 I 0.0141(13) 0.0178(9) 0.133(16) 0.048(4) Uiso 0.030(3) 1 d P . .

loop_
_atom_site_aniso_label
_atom_site_aniso_U_11
_atom_site_aniso_U_22
_atom_site_aniso_U_33
_atom_site_aniso_U_23
_atom_site_aniso_U_13
_atom_site_aniso_U_12
O1 0.0311(6) 0.0229(5) 0.0125(4) -0.0005(4) -0.0026(4) 0.0187(5)
O2 0.0335(7) 0.0237(6) 0.0114(4) -0.0008(4) 0.0003(4) 0.0172(5)
O3 0.0328(7) 0.0162(5) 0.0161(5) 0.0013(4) 0.0002(4) 0.0137(5)
O4 0.0312(6) 0.0188(5) 0.0163(5) -0.0052(4) -0.0029(4) 0.0156(5)
N1 0.0170(5) 0.0165(5) 0.0125(5) -0.0016(4) -0.0003(4) 0.0109(4)
N2 0.0260(6) 0.0182(5) 0.0107(5) -0.0012(4) -0.0006(4) 0.0152(5)
C1 0.0187(6) 0.0166(6) 0.0117(5) -0.0010(4) -0.0006(4) 0.0111(5)
C2 0.0199(6) 0.0191(6) 0.0174(6) 0.0021(5) 0.0019(5) 0.0105(5)
C3 0.0193(7) 0.0308(9) 0.0347(10) 0.0101(8) -0.0004(7) 0.0094(7)
C4 0.0238(9) 0.0343(11) 0.0592(16) 0.0133(11) 0.0126(10) 0.0143(8)
C5 0.0277(11) 0.0620(18) 0.0402(14) -0.0076(13) -0.0083(10) 0.0021(11)
C6 0.0196(6) 0.0166(5) 0.0127(5) -0.0011(4) -0.0009(4) 0.0114(5)
C7 0.0193(6) 0.0146(5) 0.0118(5) -0.0012(4) -0.0006(4) 0.0103(5)
C8 0.0223(6) 0.0157(6) 0.0130(6) 0.0001(4) 0.0007(5) 0.0082(5)
C9 0.0172(5) 0.0125(5) 0.0148(6) -0.0015(4) -0.0007(4) 0.0080(4)

loop_
_geom_bond_atom_site_label_1
_geom_bond_atom_site_label_2
_geom_bond_distance
_geom_bond_site_symmetry_2
_geom_bond_publ_flag
O1 C6 1.235(2) . ?
O2 C8 1.425(2) . ?
O2 H5 1.03(4) . ?
O3 C9 1.245(2) . ?
O4 C9 1.2694(19) . ?
N1 C1 1.492(2) . ?
N1 H1 0.95(3) . ?
N1 H2 0.78(3) . ?
N1 H3 0.78(3) . ?
N2 C6 1.344(2) . ?
N2 C7 1.4505(19) . ?
N2 H4 0.82(3) . ?
C1 C6 1.528(2) . ?
C1 C2 1.539(2) . ?
C1 H11 1.0000 . ?
C2 C3 1.537(3) . ?
C2 H21 0.9900 . ?
C2 H22 0.9900 . ?
C3 C4 1.533(3) . ?
C3 C5 1.551(4) . ?
C3 H31 1.0000 . ?
C4 H41 0.9800 . ?
C4 H42 0.9800 . ?
C4 H43 0.9800 . ?
C5 H51 0.9800 . ?
C5 H52 0.9800 . ?
C5 H53 0.9800 . ?
C7 C8 1.537(2) . ?
C7 C9 1.540(2) . ?
C7 H71 1.0000 . ?
C8 H81 0.9900 . ?
C8 H82 0.9900 . ?
I1 I2 0.535(9) 5 ?
I1 I2 0.537(9) . ?
